data_1569366
loop_
_publ_author_name
'Wang, Xing'
'Zhang, Yanping'
'Hong, Miao'

_publ_section_title
;
 Insights into the interaction between bis(aryloxide)alkylaluminum and
 N-heterocyclic carbene: from an abnormal Lewis adduct to a frustrated
 Lewis pair for efficient polymerizations of biomass-derived acrylic
 monomers
;
_journal_issue 28
_journal_name_full 'Polymer Chemistry'
_journal_page_first 3286
_journal_page_last 3293
_journal_paper_doi 10.1039/D3PY00546A
_journal_volume 14
_journal_year 2023
_chemical_formula_sum 'C45 H75 Al N2 O2'
_chemical_formula_weight 703.05
_space_group_crystal_system monoclinic
_space_group_IT_number 14
_space_group_name_Hall '-P 2ybc'
_space_group_name_H-M_alt 'P 1 21/c 1'
_atom_sites_solution_hydrogens geom
_audit_creation_method SHELXL-2013
_audit_update_record
;
2023-02-06 deposited with the CCDC.	2023-06-13 downloaded from the CCDC.
;
_cell_angle_alpha 90
_cell_angle_beta 92.5230(10)
_cell_angle_gamma 90
_cell_formula_units_Z 4
_cell_length_a 12.1211(4)
_cell_length_b 17.4339(6)
_cell_length_c 20.9006(6)
_cell_measurement_reflns_used 9906
_cell_measurement_temperature 193(2)
_cell_measurement_theta_max 54.826
_cell_measurement_theta_min 5.038
_cell_volume 4412.4(2)
_computing_cell_refinement 'Bruker SAINT'
_computing_data_collection 'Bruker APEX2'
_computing_data_reduction 'Bruker SAINT'
_computing_molecular_graphics 'Bruker SHELXTL'
_computing_publication_material 'Bruker SHELXTL'
_computing_structure_refinement 'SHELXL-2013 (Sheldrick, 2013)'
_computing_structure_solution 'SHELXS-97 (Sheldrick 2008)'
_diffrn_ambient_temperature 193(2)
_diffrn_measured_fraction_theta_full 0.998
_diffrn_measured_fraction_theta_max 0.998
_diffrn_measurement_device_type 'Bruker APEX-II CCD'
_diffrn_measurement_method '\f and \w scans'
_diffrn_radiation_type MoK\a
_diffrn_radiation_wavelength 0.71073
_diffrn_reflns_av_R_equivalents 0.0535
_diffrn_reflns_av_unetI/netI 0.0388
_diffrn_reflns_Laue_measured_fraction_full 0.998
_diffrn_reflns_Laue_measured_fraction_max 0.998
_diffrn_reflns_limit_h_max 13
_diffrn_reflns_limit_h_min -14
_diffrn_reflns_limit_k_max 21
_diffrn_reflns_limit_k_min -21
_diffrn_reflns_limit_l_max 25
_diffrn_reflns_limit_l_min -25
_diffrn_reflns_number 50083
_diffrn_reflns_point_group_measured_fraction_full 0.998
_diffrn_reflns_point_group_measured_fraction_max 0.998
_diffrn_reflns_theta_full 25.242
_diffrn_reflns_theta_max 25.997
_diffrn_reflns_theta_min 2.532
_exptl_absorpt_coefficient_mu 0.081
_exptl_absorpt_correction_T_max 0.7456
_exptl_absorpt_correction_T_min 0.6771
_exptl_absorpt_correction_type multi-scan
_exptl_absorpt_process_details sadabs
_exptl_crystal_colour colorless
_exptl_crystal_density_diffrn 1.058
_exptl_crystal_description prismatic
_exptl_crystal_F_000 1552
_exptl_crystal_size_max 0.190
_exptl_crystal_size_mid 0.150
_exptl_crystal_size_min 0.120
_refine_diff_density_max 0.232
_refine_diff_density_min -0.259
_refine_diff_density_rms 0.039
_refine_ls_extinction_method none
_refine_ls_goodness_of_fit_ref 1.050
_refine_ls_hydrogen_treatment constr
_refine_ls_matrix_type full
_refine_ls_number_parameters 473
_refine_ls_number_reflns 8654
_refine_ls_number_restraints 0
_refine_ls_restrained_S_all 1.050
_refine_ls_R_factor_all 0.0651
_refine_ls_R_factor_gt 0.0467
_refine_ls_shift/su_max 0.001
_refine_ls_shift/su_mean 0.000
_refine_ls_structure_factor_coef Fsqd
_refine_ls_weighting_details 'w=1/[\s^2^(Fo^2^)+(0.0399P)^2^+2.0464P] where P=(Fo^2^+2Fc^2^)/3'
_refine_ls_weighting_scheme calc
_refine_ls_wR_factor_gt 0.1033
_refine_ls_wR_factor_ref 0.1147
_reflns_Friedel_coverage 0.000
_reflns_number_gt 6780
_reflns_number_total 8654
_reflns_threshold_expression 'I > 2\s(I)'
_cod_data_source_file d3py00546a2.cif
_cod_data_source_block mo_d8v20537_0m
_cod_depositor_comments 'Adding full bibliography for 1569363--1569366.cif.'
_cod_original_sg_symbol_H-M 'P 21/c'
_cod_database_code 1569366
_shelx_space_group_comment
; 
The symmetry employed for this shelxl refinement is uniquely defined 
by the following loop, which should always be used as a source of 
symmetry information in preference to the above space-group names. 
They are only intended as comments. 
;
_shelx_estimated_absorpt_t_min 0.985
_shelx_estimated_absorpt_t_max 0.990
_shelxl_version_number 2013-4

loop_
_space_group_symop_operation_xyz
'x, y, z'
'-x, y+1/2, -z+1/2'
'-x, -y, -z'
'x, -y-1/2, z-1/2'

loop_
_atom_site_label
_atom_site_type_symbol
_atom_site_fract_x
_atom_site_fract_y
_atom_site_fract_z
_atom_site_U_iso_or_equiv
_atom_site_adp_type
_atom_site_occupancy
_atom_site_site_symmetry_order
_atom_site_calc_flag
_atom_site_refinement_flags_posn
_atom_site_refinement_flags_adp
_atom_site_refinement_flags_occupancy
_atom_site_disorder_assembly
_atom_site_disorder_group
Al1 Al 0.68660(4) 0.67784(3) 0.41298(2) 0.02108(12) Uani 1 1 d . . . . .
O1 O 0.56130(8) 0.71964(6) 0.43612(5) 0.0246(3) Uani 1 1 d . . . . .
O2 O 0.74465(9) 0.73478(6) 0.35254(5) 0.0248(3) Uani 1 1 d . . . . .
N1 N 0.83773(11) 0.66445(8) 0.54589(7) 0.0260(3) Uani 1 1 d . . . . .
N2 N 0.97272(11) 0.73862(8) 0.52019(7) 0.0291(3) Uani 1 1 d . . . . .
C1 C 0.81002(13) 0.68925(9) 0.48282(8) 0.0240(3) Uani 1 1 d . . . . .
C2 C 0.89722(13) 0.73508(10) 0.46915(8) 0.0267(4) Uani 1 1 d . . . . .
H2 H 0.9048 0.7611 0.4296 0.032 Uiso 1 1 calc R U . . .
C3 C 0.93389(13) 0.69499(10) 0.56628(9) 0.0307(4) Uani 1 1 d . . . . .
H3 H 0.9690 0.6869 0.6072 0.037 Uiso 1 1 calc R U . . .
C4 C 0.77758(14) 0.61096(11) 0.58933(8) 0.0319(4) Uani 1 1 d . . . . .
C5 C 0.67164(14) 0.58391(11) 0.55543(9) 0.0346(4) Uani 1 1 d . . . . .
H5A H 0.6274 0.6284 0.5416 0.052 Uiso 1 1 calc R U . . .
H5B H 0.6297 0.5526 0.5848 0.052 Uiso 1 1 calc R U . . .
H5C H 0.6893 0.5532 0.5180 0.052 Uiso 1 1 calc R U . . .
C6 C 0.75139(17) 0.65421(13) 0.65023(9) 0.0444(5) Uani 1 1 d . . . . .
H6A H 0.8201 0.6732 0.6710 0.067 Uiso 1 1 calc R U . . .
H6B H 0.7145 0.6196 0.6794 0.067 Uiso 1 1 calc R U . . .
H6C H 0.7028 0.6976 0.6393 0.067 Uiso 1 1 calc R U . . .
C7 C 0.85299(16) 0.54274(12) 0.60487(11) 0.0474(5) Uani 1 1 d . . . . .
H7A H 0.8740 0.5183 0.5650 0.071 Uiso 1 1 calc R U . . .
H7B H 0.8139 0.5056 0.6308 0.071 Uiso 1 1 calc R U . . .
H7C H 0.9194 0.5605 0.6288 0.071 Uiso 1 1 calc R U . . .
C8 C 1.08065(14) 0.78097(11) 0.52066(10) 0.0374(4) Uani 1 1 d . . . . .
C9 C 1.13792(15) 0.77439(13) 0.58642(10) 0.0468(5) Uani 1 1 d . . . . .
H9A H 1.0899 0.7953 0.6187 0.070 Uiso 1 1 calc R U . . .
H9B H 1.2073 0.8033 0.5872 0.070 Uiso 1 1 calc R U . . .
H9C H 1.1536 0.7203 0.5959 0.070 Uiso 1 1 calc R U . . .
C10 C 1.15090(17) 0.74343(15) 0.47078(11) 0.0562(6) Uani 1 1 d . . . . .
H10A H 1.1595 0.6887 0.4805 0.084 Uiso 1 1 calc R U . . .
H10B H 1.2237 0.7679 0.4715 0.084 Uiso 1 1 calc R U . . .
H10C H 1.1147 0.7495 0.4282 0.084 Uiso 1 1 calc R U . . .
C11 C 1.0558(2) 0.86433(13) 0.50499(15) 0.0691(8) Uani 1 1 d . . . . .
H11A H 1.0209 0.8679 0.4619 0.104 Uiso 1 1 calc R U . . .
H11B H 1.1248 0.8938 0.5067 0.104 Uiso 1 1 calc R U . . .
H11C H 1.0058 0.8851 0.5362 0.104 Uiso 1 1 calc R U . . .
C12 C 0.48105(12) 0.77383(9) 0.42855(8) 0.0231(3) Uani 1 1 d . . . . .
C13 C 0.40628(13) 0.77385(10) 0.37408(8) 0.0273(4) Uani 1 1 d . . . . .
C14 C 0.33966(14) 0.83833(10) 0.36369(9) 0.0325(4) Uani 1 1 d . . . . .
H14 H 0.2931 0.8402 0.3259 0.039 Uiso 1 1 calc R U . . .
C15 C 0.33799(14) 0.89969(10) 0.40559(9) 0.0326(4) Uani 1 1 d . . . . .
C16 C 0.39811(14) 0.89232(10) 0.46273(9) 0.0301(4) Uani 1 1 d . . . . .
H16 H 0.3927 0.9317 0.4938 0.036 Uiso 1 1 calc R U . . .
C17 C 0.46669(13) 0.82966(9) 0.47721(8) 0.0251(4) Uani 1 1 d . . . . .
C18 C 0.51182(14) 0.81936(10) 0.54688(8) 0.0281(4) Uani 1 1 d . . . . .
C19 C 0.47059(17) 0.88212(12) 0.59170(9) 0.0426(5) Uani 1 1 d . . . . .
H19A H 0.4998 0.9320 0.5789 0.064 Uiso 1 1 calc R U . . .
H19B H 0.4960 0.8708 0.6359 0.064 Uiso 1 1 calc R U . . .
H19C H 0.3897 0.8836 0.5889 0.064 Uiso 1 1 calc R U . . .
C20 C 0.46702(15) 0.74287(11) 0.57122(9) 0.0353(4) Uani 1 1 d . . . . .
H20A H 0.3865 0.7459 0.5730 0.053 Uiso 1 1 calc R U . . .
H20B H 0.4992 0.7324 0.6142 0.053 Uiso 1 1 calc R U . . .
H20C H 0.4867 0.7015 0.5421 0.053 Uiso 1 1 calc R U . . .
C21 C 0.63809(14) 0.82132(11) 0.55397(9) 0.0332(4) Uani 1 1 d . . . . .
H21A H 0.6688 0.7795 0.5289 0.050 Uiso 1 1 calc R U . . .
H21B H 0.6612 0.8151 0.5992 0.050 Uiso 1 1 calc R U . . .
H21C H 0.6650 0.8706 0.5383 0.050 Uiso 1 1 calc R U . . .
C22 C 0.26704(19) 0.96930(12) 0.39113(11) 0.0506(6) Uani 1 1 d . . . . .
H22A H 0.2591 0.9991 0.4304 0.076 Uiso 1 1 calc R U . . .
H22B H 0.1940 0.9528 0.3744 0.076 Uiso 1 1 calc R U . . .
H22C H 0.3019 1.0012 0.3591 0.076 Uiso 1 1 calc R U . . .
C23 C 0.39010(14) 0.70462(11) 0.32857(9) 0.0337(4) Uani 1 1 d . . . . .
C24 C 0.37256(15) 0.63215(11) 0.36897(10) 0.0397(5) Uani 1 1 d . . . . .
H24A H 0.4328 0.6275 0.4016 0.060 Uiso 1 1 calc R U . . .
H24B H 0.3717 0.5869 0.3411 0.060 Uiso 1 1 calc R U . . .
H24C H 0.3020 0.6360 0.3899 0.060 Uiso 1 1 calc R U . . .
C25 C 0.48617(16) 0.69624(11) 0.28373(9) 0.0380(4) Uani 1 1 d . . . . .
H25A H 0.4846 0.7389 0.2531 0.057 Uiso 1 1 calc R U . . .
H25B H 0.4790 0.6476 0.2604 0.057 Uiso 1 1 calc R U . . .
H25C H 0.5562 0.6969 0.3090 0.057 Uiso 1 1 calc R U . . .
C26 C 0.28549(17) 0.71246(13) 0.28416(11) 0.0535(6) Uani 1 1 d . . . . .
H26A H 0.2214 0.7222 0.3100 0.080 Uiso 1 1 calc R U . . .
H26B H 0.2738 0.6649 0.2598 0.080 Uiso 1 1 calc R U . . .
H26C H 0.2948 0.7553 0.2545 0.080 Uiso 1 1 calc R U . . .
C27 C 0.82213(13) 0.77274(9) 0.32011(7) 0.0228(3) Uani 1 1 d . . . . .
C28 C 0.82632(14) 0.85452(9) 0.32007(8) 0.0255(4) Uani 1 1 d . . . . .
C29 C 0.91652(14) 0.89026(9) 0.29352(8) 0.0276(4) Uani 1 1 d . . . . .
H29 H 0.9213 0.9446 0.2958 0.033 Uiso 1 1 calc R U . . .
C30 C 0.99928(13) 0.85086(9) 0.26409(8) 0.0249(4) Uani 1 1 d . . . . .
C31 C 0.98760(13) 0.77243(9) 0.25905(8) 0.0245(3) Uani 1 1 d . . . . .
H31 H 1.0415 0.7445 0.2370 0.029 Uiso 1 1 calc R U . . .
C32 C 0.90074(13) 0.73189(9) 0.28462(8) 0.0232(3) Uani 1 1 d . . . . .
C33 C 0.89583(14) 0.64477(9) 0.27342(8) 0.0270(4) Uani 1 1 d . . . . .
C34 C 0.77966(15) 0.62117(10) 0.24858(9) 0.0325(4) Uani 1 1 d . . . . .
H34A H 0.7260 0.6344 0.2805 0.049 Uiso 1 1 calc R U . . .
H34B H 0.7778 0.5657 0.2409 0.049 Uiso 1 1 calc R U . . .
H34C H 0.7610 0.6483 0.2085 0.049 Uiso 1 1 calc R U . . .
C35 C 0.93391(14) 0.60438(9) 0.33571(9) 0.0325(4) Uani 1 1 d . . . . .
H35A H 1.0077 0.6228 0.3493 0.049 Uiso 1 1 calc R U . . .
H35B H 0.9364 0.5489 0.3285 0.049 Uiso 1 1 calc R U . . .
H35C H 0.8820 0.6157 0.3691 0.049 Uiso 1 1 calc R U . . .
C36 C 0.97369(17) 0.61867(11) 0.22136(10) 0.0450(5) Uani 1 1 d . . . . .
H36A H 0.9582 0.6483 0.1822 0.068 Uiso 1 1 calc R U . . .
H36B H 0.9620 0.5640 0.2124 0.068 Uiso 1 1 calc R U . . .
H36C H 1.0505 0.6270 0.2363 0.068 Uiso 1 1 calc R U . . .
C37 C 1.09563(14) 0.89134(10) 0.23569(9) 0.0321(4) Uani 1 1 d . . . . .
H37A H 1.1529 0.8538 0.2264 0.048 Uiso 1 1 calc R U . . .
H37B H 1.1258 0.9294 0.2662 0.048 Uiso 1 1 calc R U . . .
H37C H 1.0707 0.9171 0.1960 0.048 Uiso 1 1 calc R U . . .
C38 C 0.73457(15) 0.90567(10) 0.34606(9) 0.0344(4) Uani 1 1 d . . . . .
C39 C 0.7509(2) 0.99105(11) 0.32972(13) 0.0588(7) Uani 1 1 d . . . . .
H39A H 0.8184 1.0100 0.3519 0.088 Uiso 1 1 calc R U . . .
H39B H 0.6875 1.0207 0.3435 0.088 Uiso 1 1 calc R U . . .
H39C H 0.7573 0.9968 0.2834 0.088 Uiso 1 1 calc R U . . .
C40 C 0.62217(15) 0.88288(12) 0.31632(10) 0.0420(5) Uani 1 1 d . . . . .
H40A H 0.6210 0.8922 0.2701 0.063 Uiso 1 1 calc R U . . .
H40B H 0.5644 0.9135 0.3355 0.063 Uiso 1 1 calc R U . . .
H40C H 0.6089 0.8283 0.3243 0.063 Uiso 1 1 calc R U . . .
C41 C 0.73246(19) 0.89875(12) 0.41913(10) 0.0472(5) Uani 1 1 d . . . . .
H41A H 0.7195 0.8452 0.4308 0.071 Uiso 1 1 calc R U . . .
H41B H 0.6731 0.9309 0.4348 0.071 Uiso 1 1 calc R U . . .
H41C H 0.8035 0.9157 0.4384 0.071 Uiso 1 1 calc R U . . .
C42 C 0.64169(14) 0.57051(9) 0.38925(9) 0.0282(4) Uani 1 1 d . . . . .
H42A H 0.5951 0.5539 0.4244 0.034 Uiso 1 1 calc R U . . .
H42B H 0.5905 0.5768 0.3514 0.034 Uiso 1 1 calc R U . . .
C43 C 0.71029(15) 0.49870(9) 0.37380(10) 0.0353(4) Uani 1 1 d . . . . .
H43 H 0.7585 0.5126 0.3379 0.042 Uiso 1 1 calc R U . . .
C44 C 0.7857(2) 0.47096(13) 0.42945(11) 0.0569(6) Uani 1 1 d . . . . .
H44A H 0.7407 0.4513 0.4637 0.085 Uiso 1 1 calc R U . . .
H44B H 0.8311 0.5138 0.4458 0.085 Uiso 1 1 calc R U . . .
H44C H 0.8336 0.4300 0.4146 0.085 Uiso 1 1 calc R U . . .
C45 C 0.6346(2) 0.43365(12) 0.35001(14) 0.0676(8) Uani 1 1 d . . . . .
H45A H 0.6793 0.3888 0.3398 0.101 Uiso 1 1 calc R U . . .
H45B H 0.5921 0.4503 0.3115 0.101 Uiso 1 1 calc R U . . .
H45C H 0.5838 0.4201 0.3834 0.101 Uiso 1 1 calc R U . . .

loop_
_atom_site_aniso_label
_atom_site_aniso_U_11
_atom_site_aniso_U_22
_atom_site_aniso_U_33
_atom_site_aniso_U_23
_atom_site_aniso_U_13
_atom_site_aniso_U_12
Al1 0.0213(2) 0.0212(2) 0.0210(3) 0.00123(19) 0.00348(19) 0.00041(19)
O1 0.0229(6) 0.0268(6) 0.0242(6) -0.0008(5) 0.0034(5) 0.0029(5)
O2 0.0275(6) 0.0243(6) 0.0233(6) 0.0020(5) 0.0082(5) -0.0003(5)
N1 0.0220(7) 0.0318(8) 0.0241(7) 0.0041(6) 0.0014(6) -0.0005(6)
N2 0.0225(7) 0.0352(8) 0.0299(8) -0.0022(6) 0.0032(6) -0.0043(6)
C1 0.0226(8) 0.0264(8) 0.0235(9) 0.0015(7) 0.0042(7) 0.0017(7)
C2 0.0244(8) 0.0310(9) 0.0248(9) 0.0003(7) 0.0031(7) -0.0006(7)
C3 0.0246(9) 0.0391(10) 0.0284(10) 0.0033(8) -0.0008(7) -0.0010(7)
C4 0.0270(9) 0.0399(10) 0.0289(10) 0.0121(8) 0.0014(7) -0.0029(8)
C5 0.0276(9) 0.0425(11) 0.0339(10) 0.0110(8) 0.0025(8) -0.0050(8)
C6 0.0420(11) 0.0658(14) 0.0255(10) 0.0084(9) 0.0034(8) -0.0056(10)
C7 0.0386(11) 0.0454(12) 0.0575(14) 0.0217(10) -0.0059(10) -0.0007(9)
C8 0.0254(9) 0.0436(11) 0.0436(12) -0.0037(9) 0.0050(8) -0.0110(8)
C9 0.0276(9) 0.0666(14) 0.0461(13) -0.0122(10) 0.0012(9) -0.0112(10)
C10 0.0370(11) 0.0871(18) 0.0459(13) -0.0132(12) 0.0163(10) -0.0197(11)
C11 0.0512(14) 0.0477(14) 0.107(2) 0.0127(14) -0.0112(14) -0.0203(11)
C12 0.0199(8) 0.0252(8) 0.0245(9) 0.0016(6) 0.0045(6) 0.0004(6)
C13 0.0245(8) 0.0316(9) 0.0260(9) -0.0028(7) 0.0029(7) 0.0008(7)
C14 0.0304(9) 0.0370(10) 0.0296(10) 0.0012(8) -0.0041(8) 0.0043(8)
C15 0.0325(9) 0.0281(9) 0.0372(11) 0.0023(8) 0.0004(8) 0.0036(7)
C16 0.0324(9) 0.0263(9) 0.0318(10) -0.0034(7) 0.0035(8) 0.0018(7)
C17 0.0236(8) 0.0278(9) 0.0240(9) -0.0001(7) 0.0030(7) -0.0011(7)
C18 0.0298(9) 0.0336(9) 0.0213(9) -0.0025(7) 0.0046(7) 0.0042(7)
C19 0.0494(12) 0.0494(12) 0.0292(10) -0.0085(9) 0.0055(9) 0.0117(10)
C20 0.0335(9) 0.0436(11) 0.0293(10) 0.0067(8) 0.0077(8) 0.0016(8)
C21 0.0331(9) 0.0422(10) 0.0241(9) -0.0044(8) 0.0003(7) -0.0006(8)
C22 0.0594(13) 0.0370(11) 0.0538(14) -0.0007(10) -0.0137(11) 0.0149(10)
C23 0.0295(9) 0.0376(10) 0.0335(10) -0.0103(8) -0.0063(8) 0.0052(8)
C24 0.0316(10) 0.0358(10) 0.0519(13) -0.0102(9) 0.0037(9) -0.0048(8)
C25 0.0453(11) 0.0407(11) 0.0276(10) -0.0073(8) -0.0014(8) 0.0060(9)
C26 0.0442(12) 0.0581(14) 0.0561(14) -0.0244(11) -0.0215(11) 0.0109(10)
C27 0.0251(8) 0.0244(8) 0.0190(8) 0.0022(6) 0.0024(6) -0.0009(7)
C28 0.0321(9) 0.0233(8) 0.0215(9) 0.0007(6) 0.0055(7) 0.0016(7)
C29 0.0342(9) 0.0197(8) 0.0291(9) 0.0006(7) 0.0023(7) -0.0006(7)
C30 0.0261(8) 0.0251(8) 0.0235(9) 0.0038(7) 0.0003(7) -0.0013(7)
C31 0.0239(8) 0.0258(8) 0.0240(9) 0.0008(7) 0.0040(7) 0.0028(7)
C32 0.0267(8) 0.0215(8) 0.0214(8) 0.0011(6) 0.0020(7) 0.0012(6)
C33 0.0300(9) 0.0212(8) 0.0307(10) -0.0012(7) 0.0105(7) -0.0002(7)
C34 0.0417(10) 0.0267(9) 0.0290(10) -0.0042(7) 0.0022(8) -0.0027(8)
C35 0.0319(9) 0.0218(9) 0.0439(11) 0.0037(8) 0.0020(8) 0.0016(7)
C36 0.0530(12) 0.0279(10) 0.0564(13) -0.0112(9) 0.0283(10) -0.0050(9)
C37 0.0284(9) 0.0278(9) 0.0403(11) 0.0050(8) 0.0032(8) -0.0019(7)
C38 0.0441(11) 0.0234(9) 0.0371(11) 0.0010(7) 0.0180(9) 0.0055(8)
C39 0.0685(15) 0.0267(10) 0.0847(18) 0.0029(11) 0.0440(13) 0.0123(10)
C40 0.0394(11) 0.0436(11) 0.0443(12) 0.0060(9) 0.0152(9) 0.0154(9)
C41 0.0618(13) 0.0431(12) 0.0381(12) -0.0090(9) 0.0168(10) 0.0079(10)
C42 0.0286(9) 0.0242(8) 0.0322(10) 0.0009(7) 0.0065(7) -0.0017(7)
C43 0.0391(10) 0.0221(9) 0.0462(12) 0.0000(8) 0.0165(9) -0.0005(8)
C44 0.0725(15) 0.0437(12) 0.0563(14) 0.0145(11) 0.0228(12) 0.0290(11)
C45 0.0607(15) 0.0315(11) 0.113(2) -0.0234(13) 0.0360(15) -0.0116(10)

loop_
_atom_type_symbol
_atom_type_description
_atom_type_scat_dispersion_real
_atom_type_scat_dispersion_imag
_atom_type_scat_source
C C 0.0033 0.0016 'International Tables Vol C Tables 4.2.6.8 and 6.1.1.4'
H H 0.0000 0.0000 'International Tables Vol C Tables 4.2.6.8 and 6.1.1.4'
Al Al 0.0645 0.0514 'International Tables Vol C Tables 4.2.6.8 and 6.1.1.4'
N N 0.0061 0.0033 'International Tables Vol C Tables 4.2.6.8 and 6.1.1.4'
O O 0.0106 0.0060 'International Tables Vol C Tables 4.2.6.8 and 6.1.1.4'

loop_
_geom_angle_atom_site_label_1
_geom_angle_atom_site_label_2
_geom_angle_atom_site_label_3
_geom_angle
_geom_angle_site_symmetry_1
_geom_angle_site_symmetry_3
_geom_angle_publ_flag
O1 Al1 O2 109.61(5) . . ?
O1 Al1 C42 102.99(6) . . ?
O2 Al1 C42 117.22(7) . . ?
O1 Al1 C1 111.88(6) . . ?
O2 Al1 C1 98.77(6) . . ?
C42 Al1 C1 116.59(7) . . ?
C12 O1 Al1 150.64(10) . . ?
C27 O2 Al1 159.05(11) . . ?
C3 N1 C1 110.13(14) . . ?
C3 N1 C4 119.49(14) . . ?
C1 N1 C4 130.38(13) . . ?
C3 N2 C2 106.94(14) . . ?
C3 N2 C8 127.77(15) . . ?
C2 N2 C8 125.21(15) . . ?
C2 C1 N1 102.70(14) . . ?
C2 C1 Al1 117.03(12) . . ?
N1 C1 Al1 140.27(11) . . ?
C1 C2 N2 111.01(15) . . ?
C1 C2 H2 124.5 . . ?
N2 C2 H2 124.5 . . ?
N2 C3 N1 109.21(15) . . ?
N2 C3 H3 125.4 . . ?
N1 C3 H3 125.4 . . ?
N1 C4 C5 109.43(13) . . ?
N1 C4 C6 108.67(15) . . ?
C5 C4 C6 109.95(15) . . ?
N1 C4 C7 107.97(14) . . ?
C5 C4 C7 110.15(16) . . ?
C6 C4 C7 110.63(16) . . ?
C4 C5 H5A 109.5 . . ?
C4 C5 H5B 109.5 . . ?
H5A C5 H5B 109.5 . . ?
C4 C5 H5C 109.5 . . ?
H5A C5 H5C 109.5 . . ?
H5B C5 H5C 109.5 . . ?
C4 C6 H6A 109.5 . . ?
C4 C6 H6B 109.5 . . ?
H6A C6 H6B 109.5 . . ?
C4 C6 H6C 109.5 . . ?
H6A C6 H6C 109.5 . . ?
H6B C6 H6C 109.5 . . ?
C4 C7 H7A 109.5 . . ?
C4 C7 H7B 109.5 . . ?
H7A C7 H7B 109.5 . . ?
C4 C7 H7C 109.5 . . ?
H7A C7 H7C 109.5 . . ?
H7B C7 H7C 109.5 . . ?
N2 C8 C9 109.42(15) . . ?
N2 C8 C11 107.77(16) . . ?
C9 C8 C11 110.28(19) . . ?
N2 C8 C10 107.31(15) . . ?
C9 C8 C10 109.91(17) . . ?
C11 C8 C10 112.1(2) . . ?
C8 C9 H9A 109.5 . . ?
C8 C9 H9B 109.5 . . ?
H9A C9 H9B 109.5 . . ?
C8 C9 H9C 109.5 . . ?
H9A C9 H9C 109.5 . . ?
H9B C9 H9C 109.5 . . ?
C8 C10 H10A 109.5 . . ?
C8 C10 H10B 109.5 . . ?
H10A C10 H10B 109.5 . . ?
C8 C10 H10C 109.5 . . ?
H10A C10 H10C 109.5 . . ?
H10B C10 H10C 109.5 . . ?
C8 C11 H11A 109.5 . . ?
C8 C11 H11B 109.5 . . ?
H11A C11 H11B 109.5 . . ?
C8 C11 H11C 109.5 . . ?
H11A C11 H11C 109.5 . . ?
H11B C11 H11C 109.5 . . ?
O1 C12 C13 121.34(14) . . ?
O1 C12 C17 120.06(14) . . ?
C13 C12 C17 118.52(14) . . ?
C14 C13 C12 117.93(15) . . ?
C14 C13 C23 118.48(15) . . ?
C12 C13 C23 123.48(15) . . ?
C15 C14 C13 123.29(17) . . ?
C15 C14 H14 118.4 . . ?
C13 C14 H14 118.4 . . ?
C16 C15 C14 117.06(16) . . ?
C16 C15 C22 121.56(17) . . ?
C14 C15 C22 121.25(17) . . ?
C15 C16 C17 123.20(16) . . ?
C15 C16 H16 118.4 . . ?
C17 C16 H16 118.4 . . ?
C16 C17 C12 118.03(15) . . ?
C16 C17 C18 118.54(15) . . ?
C12 C17 C18 123.02(14) . . ?
C21 C18 C20 110.72(14) . . ?
C21 C18 C19 105.99(15) . . ?
C20 C18 C19 106.67(14) . . ?
C21 C18 C17 113.58(14) . . ?
C20 C18 C17 107.33(14) . . ?
C19 C18 C17 112.38(14) . . ?
C18 C19 H19A 109.5 . . ?
C18 C19 H19B 109.5 . . ?
H19A C19 H19B 109.5 . . ?
C18 C19 H19C 109.5 . . ?
H19A C19 H19C 109.5 . . ?
H19B C19 H19C 109.5 . . ?
C18 C20 H20A 109.5 . . ?
C18 C20 H20B 109.5 . . ?
H20A C20 H20B 109.5 . . ?
C18 C20 H20C 109.5 . . ?
H20A C20 H20C 109.5 . . ?
H20B C20 H20C 109.5 . . ?
C18 C21 H21A 109.5 . . ?
C18 C21 H21B 109.5 . . ?
H21A C21 H21B 109.5 . . ?
C18 C21 H21C 109.5 . . ?
H21A C21 H21C 109.5 . . ?
H21B C21 H21C 109.5 . . ?
C15 C22 H22A 109.5 . . ?
C15 C22 H22B 109.5 . . ?
H22A C22 H22B 109.5 . . ?
C15 C22 H22C 109.5 . . ?
H22A C22 H22C 109.5 . . ?
H22B C22 H22C 109.5 . . ?
C25 C23 C24 112.58(15) . . ?
C25 C23 C13 111.82(15) . . ?
C24 C23 C13 108.70(15) . . ?
C25 C23 C26 105.46(16) . . ?
C24 C23 C26 105.82(16) . . ?
C13 C23 C26 112.32(15) . . ?
C23 C24 H24A 109.5 . . ?
C23 C24 H24B 109.5 . . ?
H24A C24 H24B 109.5 . . ?
C23 C24 H24C 109.5 . . ?
H24A C24 H24C 109.5 . . ?
H24B C24 H24C 109.5 . . ?
C23 C25 H25A 109.5 . . ?
C23 C25 H25B 109.5 . . ?
H25A C25 H25B 109.5 . . ?
C23 C25 H25C 109.5 . . ?
H25A C25 H25C 109.5 . . ?
H25B C25 H25C 109.5 . . ?
C23 C26 H26A 109.5 . . ?
C23 C26 H26B 109.5 . . ?
H26A C26 H26B 109.5 . . ?
C23 C26 H26C 109.5 . . ?
H26A C26 H26C 109.5 . . ?
H26B C26 H26C 109.5 . . ?
O2 C27 C32 120.71(14) . . ?
O2 C27 C28 120.93(14) . . ?
C32 C27 C28 118.35(14) . . ?
C29 C28 C27 118.38(15) . . ?
C29 C28 C38 118.15(14) . . ?
C27 C28 C38 123.44(14) . . ?
C30 C29 C28 123.51(15) . . ?
C30 C29 H29 118.2 . . ?
C28 C29 H29 118.2 . . ?
C31 C30 C29 116.93(15) . . ?
C31 C30 C37 120.85(15) . . ?
C29 C30 C37 122.16(15) . . ?
C30 C31 C32 123.40(15) . . ?
C30 C31 H31 118.3 . . ?
C32 C31 H31 118.3 . . ?
C31 C32 C27 118.69(14) . . ?
C31 C32 C33 117.86(14) . . ?
C27 C32 C33 123.44(14) . . ?
C35 C33 C34 113.67(14) . . ?
C35 C33 C32 108.43(14) . . ?
C34 C33 C32 110.18(13) . . ?
C35 C33 C36 107.05(15) . . ?
C34 C33 C36 105.27(15) . . ?
C32 C33 C36 112.24(14) . . ?
C33 C34 H34A 109.5 . . ?
C33 C34 H34B 109.5 . . ?
H34A C34 H34B 109.5 . . ?
C33 C34 H34C 109.5 . . ?
H34A C34 H34C 109.5 . . ?
H34B C34 H34C 109.5 . . ?
C33 C35 H35A 109.5 . . ?
C33 C35 H35B 109.5 . . ?
H35A C35 H35B 109.5 . . ?
C33 C35 H35C 109.5 . . ?
H35A C35 H35C 109.5 . . ?
H35B C35 H35C 109.5 . . ?
C33 C36 H36A 109.5 . . ?
C33 C36 H36B 109.5 . . ?
H36A C36 H36B 109.5 . . ?
C33 C36 H36C 109.5 . . ?
H36A C36 H36C 109.5 . . ?
H36B C36 H36C 109.5 . . ?
C30 C37 H37A 109.5 . . ?
C30 C37 H37B 109.5 . . ?
H37A C37 H37B 109.5 . . ?
C30 C37 H37C 109.5 . . ?
H37A C37 H37C 109.5 . . ?
H37B C37 H37C 109.5 . . ?
C40 C38 C41 109.37(16) . . ?
C40 C38 C39 106.41(17) . . ?
C41 C38 C39 107.72(17) . . ?
C40 C38 C28 110.54(15) . . ?
C41 C38 C28 110.43(15) . . ?
C39 C38 C28 112.23(15) . . ?
C38 C39 H39A 109.5 . . ?
C38 C39 H39B 109.5 . . ?
H39A C39 H39B 109.5 . . ?
C38 C39 H39C 109.5 . . ?
H39A C39 H39C 109.5 . . ?
H39B C39 H39C 109.5 . . ?
C38 C40 H40A 109.5 . . ?
C38 C40 H40B 109.5 . . ?
H40A C40 H40B 109.5 . . ?
C38 C40 H40C 109.5 . . ?
H40A C40 H40C 109.5 . . ?
H40B C40 H40C 109.5 . . ?
C38 C41 H41A 109.5 . . ?
C38 C41 H41B 109.5 . . ?
H41A C41 H41B 109.5 . . ?
C38 C41 H41C 109.5 . . ?
H41A C41 H41C 109.5 . . ?
H41B C41 H41C 109.5 . . ?
C43 C42 Al1 131.70(12) . . ?
C43 C42 H42A 104.3 . . ?
Al1 C42 H42A 104.3 . . ?
C43 C42 H42B 104.3 . . ?
Al1 C42 H42B 104.3 . . ?
H42A C42 H42B 105.6 . . ?
C44 C43 C45 110.10(18) . . ?
C44 C43 C42 114.03(16) . . ?
C45 C43 C42 110.38(15) . . ?
C44 C43 H43 107.3 . . ?
C45 C43 H43 107.3 . . ?
C42 C43 H43 107.3 . . ?
C43 C44 H44A 109.5 . . ?
C43 C44 H44B 109.5 . . ?
H44A C44 H44B 109.5 . . ?
C43 C44 H44C 109.5 . . ?
H44A C44 H44C 109.5 . . ?
H44B C44 H44C 109.5 . . ?
C43 C45 H45A 109.5 . . ?
C43 C45 H45B 109.5 . . ?
H45A C45 H45B 109.5 . . ?
C43 C45 H45C 109.5 . . ?
H45A C45 H45C 109.5 . . ?
H45B C45 H45C 109.5 . . ?

loop_
_geom_bond_atom_site_label_1
_geom_bond_atom_site_label_2
_geom_bond_distance
_geom_bond_site_symmetry_2
_geom_bond_publ_flag
Al1 O1 1.7709(11) . ?
Al1 O2 1.7761(11) . ?
Al1 C42 2.0050(17) . ?
Al1 C1 2.0533(17) . ?
O1 C12 1.3603(18) . ?
O2 C27 1.3548(18) . ?
N1 C3 1.334(2) . ?
N1 C1 1.414(2) . ?
N1 C4 1.511(2) . ?
N2 C3 1.330(2) . ?
N2 C2 1.376(2) . ?
N2 C8 1.502(2) . ?
C1 C2 1.365(2) . ?
C2 H2 0.9500 . ?
C3 H3 0.9500 . ?
C4 C5 1.514(2) . ?
C4 C6 1.525(3) . ?
C4 C7 1.526(3) . ?
C5 H5A 0.9800 . ?
C5 H5B 0.9800 . ?
C5 H5C 0.9800 . ?
C6 H6A 0.9800 . ?
C6 H6B 0.9800 . ?
C6 H6C 0.9800 . ?
C7 H7A 0.9800 . ?
C7 H7B 0.9800 . ?
C7 H7C 0.9800 . ?
C8 C9 1.517(3) . ?
C8 C11 1.517(3) . ?
C8 C10 1.522(3) . ?
C9 H9A 0.9800 . ?
C9 H9B 0.9800 . ?
C9 H9C 0.9800 . ?
C10 H10A 0.9800 . ?
C10 H10B 0.9800 . ?
C10 H10C 0.9800 . ?
C11 H11A 0.9800 . ?
C11 H11B 0.9800 . ?
C11 H11C 0.9800 . ?
C12 C13 1.424(2) . ?
C12 C17 1.424(2) . ?
C13 C14 1.396(2) . ?
C13 C23 1.544(2) . ?
C14 C15 1.383(2) . ?
C14 H14 0.9500 . ?
C15 C16 1.377(3) . ?
C15 C22 1.510(2) . ?
C16 C17 1.398(2) . ?
C16 H16 0.9500 . ?
C17 C18 1.543(2) . ?
C18 C21 1.531(2) . ?
C18 C20 1.535(2) . ?
C18 C19 1.538(2) . ?
C19 H19A 0.9800 . ?
C19 H19B 0.9800 . ?
C19 H19C 0.9800 . ?
C20 H20A 0.9800 . ?
C20 H20B 0.9800 . ?
C20 H20C 0.9800 . ?
C21 H21A 0.9800 . ?
C21 H21B 0.9800 . ?
C21 H21C 0.9800 . ?
C22 H22A 0.9800 . ?
C22 H22B 0.9800 . ?
C22 H22C 0.9800 . ?
C23 C25 1.534(3) . ?
C23 C24 1.540(3) . ?
C23 C26 1.544(3) . ?
C24 H24A 0.9800 . ?
C24 H24B 0.9800 . ?
C24 H24C 0.9800 . ?
C25 H25A 0.9800 . ?
C25 H25B 0.9800 . ?
C25 H25C 0.9800 . ?
C26 H26A 0.9800 . ?
C26 H26B 0.9800 . ?
C26 H26C 0.9800 . ?
C27 C32 1.424(2) . ?
C27 C28 1.427(2) . ?
C28 C29 1.394(2) . ?
C28 C38 1.543(2) . ?
C29 C30 1.382(2) . ?
C29 H29 0.9500 . ?
C30 C31 1.378(2) . ?
C30 C37 1.508(2) . ?
C31 C32 1.394(2) . ?
C31 H31 0.9500 . ?
C32 C33 1.538(2) . ?
C33 C35 1.533(2) . ?
C33 C34 1.535(2) . ?
C33 C36 1.540(2) . ?
C34 H34A 0.9800 . ?
C34 H34B 0.9800 . ?
C34 H34C 0.9800 . ?
C35 H35A 0.9800 . ?
C35 H35B 0.9800 . ?
C35 H35C 0.9800 . ?
C36 H36A 0.9800 . ?
C36 H36B 0.9800 . ?
C36 H36C 0.9800 . ?
C37 H37A 0.9800 . ?
C37 H37B 0.9800 . ?
C37 H37C 0.9800 . ?
C38 C40 1.525(3) . ?
C38 C41 1.533(3) . ?
C38 C39 1.542(3) . ?
C39 H39A 0.9800 . ?
C39 H39B 0.9800 . ?
C39 H39C 0.9800 . ?
C40 H40A 0.9800 . ?
C40 H40B 0.9800 . ?
C40 H40C 0.9800 . ?
C41 H41A 0.9800 . ?
C41 H41B 0.9800 . ?
C41 H41C 0.9800 . ?
C42 C43 1.545(2) . ?
C42 H42A 0.9900 . ?
C42 H42B 0.9900 . ?
C43 C44 1.526(3) . ?
C43 C45 1.528(3) . ?
C43 H43 1.0000 . ?
C44 H44A 0.9800 . ?
C44 H44B 0.9800 . ?
C44 H44C 0.9800 . ?
C45 H45A 0.9800 . ?
C45 H45B 0.9800 . ?
C45 H45C 0.9800 . ?

loop_
_geom_hbond_atom_site_label_D
_geom_hbond_atom_site_label_H
_geom_hbond_atom_site_label_A
_geom_hbond_distance_DH
_geom_hbond_distance_HA
_geom_hbond_distance_DA
_geom_hbond_angle_DHA
_geom_hbond_site_symmetry_A
C2 H2 O2 0.95 2.51 2.994(2) 111.7 .
C2 H2 O2 0.95 2.51 2.994(2) 111.7 .
C2 H2 O2 0.95 2.51 2.994(2) 111.7 .
C2 H2 O2 0.95 2.51 2.994(2) 111.7 .
C2 H2 O2 0.95 2.51 2.994(2) 111.7 .
C2 H2 O2 0.95 2.51 2.994(2) 111.7 .

loop_
_geom_torsion_atom_site_label_1
_geom_torsion_atom_site_label_2
_geom_torsion_atom_site_label_3
_geom_torsion_atom_site_label_4
_geom_torsion
_geom_torsion_site_symmetry_1
_geom_torsion_site_symmetry_2
_geom_torsion_site_symmetry_3
_geom_torsion_site_symmetry_4
_geom_torsion_publ_flag
O2 Al1 O1 C12 5.5(2) . . . . ?
C42 Al1 O1 C12 -119.9(2) . . . . ?
C1 Al1 O1 C12 114.1(2) . . . . ?
O1 Al1 O2 C27 136.4(3) . . . . ?
C42 Al1 O2 C27 -106.7(3) . . . . ?
C1 Al1 O2 C27 19.3(3) . . . . ?
C3 N1 C1 C2 0.45(18) . . . . ?
C4 N1 C1 C2 -178.62(16) . . . . ?
C3 N1 C1 Al1 -178.72(15) . . . . ?
C4 N1 C1 Al1 2.2(3) . . . . ?
N1 C1 C2 N2 -0.36(18) . . . . ?
Al1 C1 C2 N2 179.05(11) . . . . ?
C3 N2 C2 C1 0.14(19) . . . . ?
C8 N2 C2 C1 177.18(15) . . . . ?
C2 N2 C3 N1 0.15(19) . . . . ?
C8 N2 C3 N1 -176.78(16) . . . . ?
C1 N1 C3 N2 -0.39(19) . . . . ?
C4 N1 C3 N2 178.79(14) . . . . ?
C3 N1 C4 C5 -179.79(15) . . . . ?
C1 N1 C4 C5 -0.8(2) . . . . ?
C3 N1 C4 C6 60.1(2) . . . . ?
C1 N1 C4 C6 -120.86(18) . . . . ?
C3 N1 C4 C7 -59.9(2) . . . . ?
C1 N1 C4 C7 119.11(19) . . . . ?
C3 N2 C8 C9 -6.3(3) . . . . ?
C2 N2 C8 C9 177.34(16) . . . . ?
C3 N2 C8 C11 -126.2(2) . . . . ?
C2 N2 C8 C11 57.4(2) . . . . ?
C3 N2 C8 C10 113.0(2) . . . . ?
C2 N2 C8 C10 -63.4(2) . . . . ?
Al1 O1 C12 C13 69.3(3) . . . . ?
Al1 O1 C12 C17 -114.1(2) . . . . ?
O1 C12 C13 C14 -168.66(15) . . . . ?
C17 C12 C13 C14 14.6(2) . . . . ?
O1 C12 C13 C23 15.2(2) . . . . ?
C17 C12 C13 C23 -161.47(15) . . . . ?
C12 C13 C14 C15 -4.1(3) . . . . ?
C23 C13 C14 C15 172.20(17) . . . . ?
C13 C14 C15 C16 -6.1(3) . . . . ?
C13 C14 C15 C22 178.04(18) . . . . ?
C14 C15 C16 C17 5.7(3) . . . . ?
C22 C15 C16 C17 -178.43(18) . . . . ?
C15 C16 C17 C12 4.8(3) . . . . ?
C15 C16 C17 C18 -168.14(16) . . . . ?
O1 C12 C17 C16 168.27(14) . . . . ?
C13 C12 C17 C16 -15.0(2) . . . . ?
O1 C12 C17 C18 -19.1(2) . . . . ?
C13 C12 C17 C18 157.61(15) . . . . ?
C16 C17 C18 C21 -119.36(17) . . . . ?
C12 C17 C18 C21 68.1(2) . . . . ?
C16 C17 C18 C20 117.92(16) . . . . ?
C12 C17 C18 C20 -54.6(2) . . . . ?
C16 C17 C18 C19 1.0(2) . . . . ?
C12 C17 C18 C19 -171.60(15) . . . . ?
C14 C13 C23 C25 108.14(18) . . . . ?
C12 C13 C23 C25 -75.8(2) . . . . ?
C14 C13 C23 C24 -126.96(17) . . . . ?
C12 C13 C23 C24 49.1(2) . . . . ?
C14 C13 C23 C26 -10.2(2) . . . . ?
C12 C13 C23 C26 165.86(17) . . . . ?
Al1 O2 C27 C32 72.8(3) . . . . ?
Al1 O2 C27 C28 -107.9(3) . . . . ?
O2 C27 C28 C29 171.22(14) . . . . ?
C32 C27 C28 C29 -9.4(2) . . . . ?
O2 C27 C28 C38 -10.7(2) . . . . ?
C32 C27 C28 C38 168.68(15) . . . . ?
C27 C28 C29 C30 3.6(3) . . . . ?
C38 C28 C29 C30 -174.59(16) . . . . ?
C28 C29 C30 C31 2.7(2) . . . . ?
C28 C29 C30 C37 179.84(16) . . . . ?
C29 C30 C31 C32 -3.2(2) . . . . ?
C37 C30 C31 C32 179.62(16) . . . . ?
C30 C31 C32 C27 -2.7(2) . . . . ?
C30 C31 C32 C33 177.95(15) . . . . ?
O2 C27 C32 C31 -171.65(14) . . . . ?
C28 C27 C32 C31 9.0(2) . . . . ?
O2 C27 C32 C33 7.7(2) . . . . ?
C28 C27 C32 C33 -171.65(15) . . . . ?
C31 C32 C33 C35 104.25(17) . . . . ?
C27 C32 C33 C35 -75.11(19) . . . . ?
C31 C32 C33 C34 -130.77(16) . . . . ?
C27 C32 C33 C34 49.9(2) . . . . ?
C31 C32 C33 C36 -13.8(2) . . . . ?
C27 C32 C33 C36 166.84(16) . . . . ?
C29 C28 C38 C40 126.46(17) . . . . ?
C27 C28 C38 C40 -51.7(2) . . . . ?
C29 C28 C38 C41 -112.37(18) . . . . ?
C27 C28 C38 C41 69.5(2) . . . . ?
C29 C28 C38 C39 7.8(2) . . . . ?
C27 C28 C38 C39 -170.28(18) . . . . ?
Al1 C42 C43 C44 62.9(2) . . . . ?
Al1 C42 C43 C45 -172.55(16) . . . . ?
